data_7033160
loop_
_publ_author_name
'Harding, David J.'
'Phonsri, Wasinee'
'Harding, Phimphaka'
'Murray, Keith S.'
'Moubaraki, Boujemaa'
'Jameson, Guy N. L.'

_publ_section_title
;
 Abrupt two-step and symmetry breaking spin crossover in an iron(iii)
 complex: an exceptionally wide [LS-HS] plateau.
;
_journal_issue 34
_journal_name_full 'Dalton transactions (Cambridge, England : 2003)'
_journal_page_first 15079
_journal_page_last 15082
_journal_paper_doi 10.1039/c4dt03184a
_journal_volume 44
_journal_year 2015
_chemical_formula_moiety 'C32 H20 Br2 Fe N4 O2, N O3, 2(C H4 O)'
_chemical_formula_sum 'C34 H28 Br2 Fe N5 O7'
_chemical_formula_weight 834.28
_chemical_name_systematic
; 
 ? 
;
_space_group_IT_number 2
_symmetry_cell_setting triclinic
_symmetry_space_group_name_Hall '-P 1'
_symmetry_space_group_name_H-M 'P -1'
_atom_sites_solution_hydrogens geom
_atom_sites_solution_primary direct
_atom_sites_solution_secondary difmap
_audit_creation_method SHELXL-97
_cell_angle_alpha 90.999(4)
_cell_angle_beta 107.339(4)
_cell_angle_gamma 100.541(4)
_cell_formula_units_Z 4
_cell_length_a 12.6135(11)
_cell_length_b 13.7534(13)
_cell_length_c 19.9632(15)
_cell_measurement_reflns_used 3365
_cell_measurement_temperature 220(2)
_cell_measurement_theta_max 25.65
_cell_measurement_theta_min 2.46
_cell_volume 3240.5(5)
_computing_cell_refinement 'Bruker Apex2 V2.0'
_computing_data_collection 'Bruker Apex2 V2.0'
_computing_data_reduction 'Bruker Apex2 V2.0'
_computing_molecular_graphics X-SEED
_computing_publication_material 'XCIF V6.12 (BrukerAXS, 2001).'
_computing_structure_refinement 'SHELXL-97 (Sheldrick, 1997)'
_computing_structure_solution 'SHELXS-97 (Sheldrick, 1990)'
_diffrn_ambient_temperature 220(2)
_diffrn_measured_fraction_theta_full 0.992
_diffrn_measured_fraction_theta_max 0.988
_diffrn_measurement_device_type 'APEX X8'
_diffrn_measurement_method 'scans in phi and omega'
_diffrn_radiation_monochromator graphite
_diffrn_radiation_source 'fine-focus sealed tube'
_diffrn_radiation_type MoK\a
_diffrn_radiation_wavelength 0.71073
_diffrn_reflns_av_R_equivalents 0.0405
_diffrn_reflns_av_sigmaI/netI 0.1061
_diffrn_reflns_limit_h_max 16
_diffrn_reflns_limit_h_min -16
_diffrn_reflns_limit_k_max 17
_diffrn_reflns_limit_k_min -17
_diffrn_reflns_limit_l_max 25
_diffrn_reflns_limit_l_min -20
_diffrn_reflns_number 26902
_diffrn_reflns_theta_full 27.50
_diffrn_reflns_theta_max 27.58
_diffrn_reflns_theta_min 1.07
_diffrn_standards_decay_% 0
_diffrn_standards_interval_count 0
_diffrn_standards_interval_time 0
_diffrn_standards_number 0
_exptl_absorpt_coefficient_mu 2.990
_exptl_absorpt_correction_T_max 0.7542
_exptl_absorpt_correction_T_min 0.5862
_exptl_absorpt_correction_type multi-scan
_exptl_absorpt_process_details SADABS
_exptl_crystal_colour 'Dark red'
_exptl_crystal_density_diffrn 1.710
_exptl_crystal_density_method 'not measured'
_exptl_crystal_description Block
_exptl_crystal_F_000 1676
_exptl_crystal_size_max 0.20
_exptl_crystal_size_mid 0.18
_exptl_crystal_size_min 0.10
_refine_diff_density_max 1.005
_refine_diff_density_min -0.668
_refine_diff_density_rms 0.101
_refine_ls_extinction_method none
_refine_ls_goodness_of_fit_ref 0.962
_refine_ls_hydrogen_treatment mixed
_refine_ls_matrix_type full
_refine_ls_number_parameters 891
_refine_ls_number_reflns 14822
_refine_ls_number_restraints 0
_refine_ls_restrained_S_all 0.962
_refine_ls_R_factor_all 0.1252
_refine_ls_R_factor_gt 0.0544
_refine_ls_shift/su_max 0.002
_refine_ls_shift/su_mean 0.000
_refine_ls_structure_factor_coef Fsqd
_refine_ls_weighting_details 'calc w=1/[\s^2^(Fo^2^)+(0.0448P)^2^+0.0000P] where P=(Fo^2^+2Fc^2^)/3'
_refine_ls_weighting_scheme calc
_refine_ls_wR_factor_gt 0.0985
_refine_ls_wR_factor_ref 0.1230
_reflns_number_gt 8075
_reflns_number_total 14822
_reflns_threshold_expression >2sigma(I)
_cod_data_source_file c4dt03184a2.cif
_cod_data_source_block wp87220
_cod_depositor_comments
;
The following automatic conversions were performed:

'_symmetry_cell_setting' value 'Triclinic' changed to 'triclinic'
according to
/usr/data/users/saulius/crontab/automatic-downloads/rss-feeds/RSC/lib/dictionaries/cif_core.dic
dictionary named 'cif_core.dic' version 2.4.2 from 2011-04-26.

Automatic conversion script
Id: cif_fix_values 2935 2014-11-11 08:27:57Z andrius 

 Adding full bibliography for 7033154--7033161.cif.
;
_cod_original_sg_symbol_H-M P-1
_cod_database_code 7033160

loop_
_symmetry_equiv_pos_as_xyz
'x, y, z'
'-x, -y, -z'

loop_
_atom_site_label
_atom_site_type_symbol
_atom_site_fract_x
_atom_site_fract_y
_atom_site_fract_z
_atom_site_U_iso_or_equiv
_atom_site_adp_type
_atom_site_occupancy
_atom_site_symmetry_multiplicity
_atom_site_calc_flag
_atom_site_refinement_flags
Br1 Br 0.91871(4) 0.63930(4) 0.19225(2) 0.04435(16) Uani 1 1 d .
Br2 Br 0.44172(4) 0.15090(4) 0.63576(3) 0.04721(16) Uani 1 1 d .
Fe1 Fe 0.79126(5) 0.58842(4) 0.53412(3) 0.02181(15) Uani 1 1 d .
O1 O 0.7294(2) 0.5781(2) 0.43423(13) 0.0294(7) Uani 1 1 d .
O2 O 0.7713(2) 0.4490(2) 0.54429(13) 0.0277(7) Uani 1 1 d .
N2 N 0.9006(3) 0.6113(2) 0.64093(15) 0.0234(8) Uani 1 1 d .
N1 N 0.9536(3) 0.6141(2) 0.52230(15) 0.0199(8) Uani 1 1 d .
N4 N 0.7841(3) 0.7424(3) 0.53859(16) 0.0232(8) Uani 1 1 d .
C9 C 1.1569(4) 0.6382(3) 0.5910(2) 0.0280(11) Uani 1 1 d .
H9 H 1.1789 0.6409 0.5499 0.034 Uiso 1 1 calc R
N3 N 0.6454(3) 0.5896(3) 0.56400(15) 0.0205(8) Uani 1 1 d .
C20 C 0.5447(4) 0.2455(4) 0.6072(2) 0.0311(11) Uani 1 1 d .
C4 C 0.8619(4) 0.6251(3) 0.2703(2) 0.0300(11) Uani 1 1 d .
C8 C 1.0445(3) 0.6258(3) 0.58542(19) 0.0212(9) Uani 1 1 d .
C21 C 0.5293(4) 0.3414(3) 0.6019(2) 0.0293(11) Uani 1 1 d .
H21 H 0.4670 0.3593 0.6122 0.035 Uiso 1 1 calc R
C7 C 0.9740(3) 0.6212(3) 0.4622(2) 0.0240(10) Uani 1 1 d .
H7 H 1.0504 0.6311 0.4636 0.029 Uiso 1 1 calc R
C16 C 1.0129(3) 0.6228(3) 0.64780(19) 0.0224(10) Uani 1 1 d .
C5 C 0.9349(4) 0.6295(3) 0.3366(2) 0.0294(11) Uani 1 1 d .
H5 H 1.0135 0.6418 0.3439 0.035 Uiso 1 1 calc R
C1 C 0.7745(4) 0.5960(3) 0.3826(2) 0.0260(10) Uani 1 1 d .
C11 C 1.2103(4) 0.6434(3) 0.7175(2) 0.0349(12) Uani 1 1 d .
H11 H 1.2666 0.6494 0.7614 0.042 Uiso 1 1 calc R
C2 C 0.7026(4) 0.5937(3) 0.3138(2) 0.0315(11) Uani 1 1 d .
H2 H 0.6237 0.5824 0.3051 0.038 Uiso 1 1 calc R
C23 C 0.5826(3) 0.5115(3) 0.57813(19) 0.0239(10) Uani 1 1 d .
H23 H 0.5158 0.5204 0.5871 0.029 Uiso 1 1 calc R
C24 C 0.6163(3) 0.6842(3) 0.56836(18) 0.0238(10) Uani 1 1 d .
C22 C 0.6059(3) 0.4137(3) 0.58127(19) 0.0245(10) Uani 1 1 d .
C32 C 0.6929(3) 0.7644(3) 0.55530(19) 0.0227(10) Uani 1 1 d .
C19 C 0.6367(4) 0.2188(3) 0.5922(2) 0.0320(11) Uani 1 1 d .
H19 H 0.6470 0.1529 0.5957 0.038 Uiso 1 1 calc R
C31 C 0.8573(4) 0.8153(3) 0.5257(2) 0.0283(11) Uani 1 1 d .
H31 H 0.9200 0.8003 0.5144 0.034 Uiso 1 1 calc R
C12 C 1.0960(4) 0.6308(3) 0.7141(2) 0.0277(11) Uani 1 1 d .
C13 C 1.0574(4) 0.6254(3) 0.7739(2) 0.0335(12) Uani 1 1 d .
H13 H 1.1098 0.6303 0.8192 0.040 Uiso 1 1 calc R
C28 C 0.6752(4) 0.8622(3) 0.5580(2) 0.0266(10) Uani 1 1 d .
C18 C 0.7125(4) 0.2874(3) 0.5724(2) 0.0302(11) Uani 1 1 d .
H18 H 0.7748 0.2681 0.5631 0.036 Uiso 1 1 calc R
C25 C 0.5232(4) 0.7035(4) 0.5839(2) 0.0312(11) Uani 1 1 d .
H25 H 0.4717 0.6511 0.5934 0.037 Uiso 1 1 calc R
C17 C 0.6987(3) 0.3855(3) 0.56576(19) 0.0233(10) Uani 1 1 d .
C26 C 0.5039(4) 0.8001(4) 0.5859(2) 0.0371(12) Uani 1 1 d .
H26 H 0.4387 0.8117 0.5958 0.045 Uiso 1 1 calc R
C3 C 0.7472(4) 0.6079(3) 0.2587(2) 0.0348(12) Uani 1 1 d .
H3 H 0.6982 0.6058 0.2126 0.042 Uiso 1 1 calc R
C29 C 0.7543(4) 0.9372(3) 0.5437(2) 0.0358(12) Uani 1 1 d .
H29 H 0.7448 1.0034 0.5448 0.043 Uiso 1 1 calc R
C10 C 1.2401(4) 0.6470(3) 0.6571(2) 0.0345(12) Uani 1 1 d .
H10 H 1.3169 0.6555 0.6596 0.041 Uiso 1 1 calc R
C6 C 0.8922(4) 0.6155(3) 0.39424(19) 0.0242(10) Uani 1 1 d .
C15 C 0.8683(4) 0.6067(3) 0.6983(2) 0.0313(11) Uani 1 1 d .
H15 H 0.7907 0.5987 0.6934 0.038 Uiso 1 1 calc R
C30 C 0.8452(4) 0.9143(3) 0.5284(2) 0.0352(12) Uani 1 1 d .
H30 H 0.8996 0.9646 0.5195 0.042 Uiso 1 1 calc R
C27 C 0.5780(4) 0.8777(4) 0.5738(2) 0.0380(12) Uani 1 1 d .
H27 H 0.5639 0.9424 0.5760 0.046 Uiso 1 1 calc R
C14 C 0.9456(4) 0.6134(3) 0.7662(2) 0.0353(12) Uani 1 1 d .
H14 H 0.9198 0.6095 0.8058 0.042 Uiso 1 1 calc R
Br3 Br 0.46535(4) -0.36198(4) 0.12285(3) 0.04987(17) Uani 1 1 d .
Br4 Br 0.88226(5) 0.11449(4) -0.30451(2) 0.04916(17) Uani 1 1 d .
Fe2 Fe 0.79631(5) 0.09725(5) 0.04464(3) 0.02243(15) Uani 1 1 d .
O4 O 0.7157(2) 0.0841(2) -0.05144(13) 0.0299(7) Uani 1 1 d .
O3 O 0.7955(2) -0.0389(2) 0.05097(13) 0.0289(7) Uani 1 1 d .
N7 N 0.9443(3) 0.1152(2) 0.02865(15) 0.0219(8) Uani 1 1 d .
N5 N 0.6535(3) 0.0886(3) 0.06668(15) 0.0223(8) Uani 1 1 d .
N6 N 0.7919(3) 0.2417(3) 0.04572(15) 0.0248(8) Uani 1 1 d .
C53 C 0.9100(4) 0.1127(3) -0.1583(2) 0.0304(11) Uani 1 1 d .
H53 H 0.9876 0.1214 -0.1537 0.037 Uiso 1 1 calc R
C49 C 0.7567(4) 0.0921(3) -0.1048(2) 0.0268(10) Uani 1 1 d .
N8 N 0.8932(3) 0.1202(2) 0.14547(15) 0.0222(8) Uani 1 1 d .
C52 C 0.8327(4) 0.1063(3) -0.2236(2) 0.0325(11) Uani 1 1 d .
C56 C 1.0380(3) 0.1287(3) 0.09156(19) 0.0213(9) Uani 1 1 d .
C64 C 1.0066(4) 0.1299(3) 0.1537(2) 0.0233(10) Uani 1 1 d .
C55 C 0.9598(3) 0.1139(3) -0.03272(19) 0.0242(10) Uani 1 1 d .
H55 H 1.0346 0.1183 -0.0337 0.029 Uiso 1 1 calc R
C35 C 0.6612(4) -0.2793(4) 0.0842(2) 0.0349(12) Uani 1 1 d .
H35 H 0.6746 -0.3444 0.0854 0.042 Uiso 1 1 calc R
C36 C 0.5661(4) -0.2591(3) 0.0980(2) 0.0320(11) Uani 1 1 d .
C48 C 0.6979(4) 0.2619(3) 0.05940(19) 0.0257(10) Uani 1 1 d .
C33 C 0.7191(4) -0.1068(3) 0.06595(19) 0.0248(10) Uani 1 1 d .
C51 C 0.7180(4) 0.0924(4) -0.2309(2) 0.0382(12) Uani 1 1 d .
H51 H 0.6653 0.0876 -0.2761 0.046 Uiso 1 1 calc R
C37 C 0.5447(4) -0.1663(3) 0.0950(2) 0.0297(11) Uani 1 1 d .
H37 H 0.4796 -0.1537 0.1045 0.036 Uiso 1 1 calc R
C61 C 1.0497(4) 0.1412(3) 0.2788(2) 0.0350(12) Uani 1 1 d .
H61 H 1.1016 0.1478 0.3243 0.042 Uiso 1 1 calc R
C38 C 0.6190(3) -0.0880(3) 0.07775(19) 0.0260(10) Uani 1 1 d .
C40 C 0.6208(4) 0.1811(3) 0.07113(19) 0.0258(10) Uani 1 1 d .
C47 C 0.8649(4) 0.3149(3) 0.0333(2) 0.0309(11) Uani 1 1 d .
H47 H 0.9290 0.3003 0.0235 0.037 Uiso 1 1 calc R
C54 C 0.8744(4) 0.1065(3) -0.0981(2) 0.0263(10) Uani 1 1 d .
C39 C 0.5913(3) 0.0075(3) 0.07667(19) 0.0257(10) Uani 1 1 d .
H39 H 0.5221 0.0123 0.0838 0.031 Uiso 1 1 calc R
C58 C 1.2318(4) 0.1518(3) 0.1626(2) 0.0370(12) Uani 1 1 d .
H58 H 1.3087 0.1597 0.1655 0.044 Uiso 1 1 calc R
C57 C 1.1504(4) 0.1390(3) 0.0966(2) 0.0307(11) Uani 1 1 d .
H57 H 1.1724 0.1375 0.0556 0.037 Uiso 1 1 calc R
C63 C 0.8613(4) 0.1208(3) 0.2023(2) 0.0315(11) Uani 1 1 d .
H63 H 0.7837 0.1137 0.1971 0.038 Uiso 1 1 calc R
C50 C 0.6809(4) 0.0856(3) -0.1734(2) 0.0347(12) Uani 1 1 d .
H50 H 0.6028 0.0764 -0.1796 0.042 Uiso 1 1 calc R
C34 C 0.7354(4) -0.2049(3) 0.0687(2) 0.0312(11) Uani 1 1 d .
H34 H 0.7998 -0.2198 0.0596 0.037 Uiso 1 1 calc R
C46 C 0.8514(4) 0.4127(4) 0.0342(2) 0.0380(12) Uani 1 1 d .
H46 H 0.9058 0.4631 0.0254 0.046 Uiso 1 1 calc R
C60 C 1.0890(4) 0.1417(3) 0.2201(2) 0.0273(10) Uani 1 1 d .
C42 C 0.5048(4) 0.2946(4) 0.0859(2) 0.0404(13) Uani 1 1 d .
H42 H 0.4382 0.3049 0.0945 0.048 Uiso 1 1 calc R
C62 C 0.9376(4) 0.1315(3) 0.2704(2) 0.0354(12) Uani 1 1 d .
H62 H 0.9114 0.1319 0.3098 0.042 Uiso 1 1 calc R
C59 C 1.2027(4) 0.1531(4) 0.2233(2) 0.0379(12) Uani 1 1 d .
H59 H 1.2593 0.1617 0.2672 0.045 Uiso 1 1 calc R
C41 C 0.5255(4) 0.1982(4) 0.0848(2) 0.0320(11) Uani 1 1 d .
H41 H 0.4739 0.1451 0.0934 0.038 Uiso 1 1 calc R
C43 C 0.5779(4) 0.3738(4) 0.0750(2) 0.0390(12) Uani 1 1 d .
H43 H 0.5624 0.4379 0.0768 0.047 Uiso 1 1 calc R
C45 C 0.7577(4) 0.4353(4) 0.0480(2) 0.0374(12) Uani 1 1 d .
H45 H 0.7476 0.5013 0.0487 0.045 Uiso 1 1 calc R
C44 C 0.6774(4) 0.3592(3) 0.0611(2) 0.0311(11) Uani 1 1 d .
O7 O 0.8827(3) 0.0930(3) 0.41939(16) 0.0510(10) Uani 1 1 d .
O8 O 0.8992(3) 0.6703(3) 0.00955(17) 0.0498(9) Uani 1 1 d .
O13 O 0.5904(3) 0.0481(3) 0.21813(15) 0.0559(10) Uani 1 1 d .
H13A H 0.6316 0.0121 0.2414 0.067 Uiso 1 1 calc R
O5 O 0.8980(3) 0.1712(3) 0.51698(18) 0.0505(10) Uani 1 1 d .
N9 N 0.8379(4) 0.1306(3) 0.4590(2) 0.0391(10) Uani 1 1 d .
O14 O 0.7426(3) -0.0401(3) 0.31004(19) 0.0560(10) Uani 1 1 d .
H14A H 0.7809 -0.0026 0.3453 0.067 Uiso 1 1 calc R
O9 O 0.8740(3) 0.5838(3) -0.08677(16) 0.0536(10) Uani 1 1 d .
O12 O 1.2765(3) 0.5413(3) 0.1950(2) 0.0672(11) Uani 1 1 d .
H12 H 1.2364 0.5077 0.1583 0.081 Uiso 1 1 calc R
O10 O 0.7308(3) 0.6175(3) -0.06070(19) 0.0653(12) Uani 1 1 d .
O11 O 0.4258(4) 0.4501(3) 0.28271(16) 0.0685(12) Uani 1 1 d .
H11A H 0.3791 0.4827 0.2608 0.082 Uiso 1 1 calc R
N10 N 0.8338(4) 0.6246(3) -0.0462(2) 0.0385(10) Uani 1 1 d .
O6 O 0.7339(3) 0.1228(3) 0.44006(19) 0.0631(11) Uani 1 1 d .
C67 C 0.5626(5) 0.1101(4) 0.2637(3) 0.0588(16) Uani 1 1 d .
H67A H 0.6285 0.1334 0.3043 0.088 Uiso 1 1 calc R
H67B H 0.5018 0.0735 0.2791 0.088 Uiso 1 1 calc R
H67C H 0.5382 0.1664 0.2395 0.088 Uiso 1 1 calc R
C65 C 0.4476(5) 0.3871(4) 0.2357(3) 0.0641(17) Uani 1 1 d .
H65A H 0.5105 0.4206 0.2208 0.096 Uiso 1 1 calc R
H65B H 0.3808 0.3685 0.1950 0.096 Uiso 1 1 calc R
H65C H 0.4666 0.3280 0.2583 0.096 Uiso 1 1 calc R
C66 C 1.2352(6) 0.6277(5) 0.2010(4) 0.091(2) Uani 1 1 d .
H66A H 1.1821 0.6162 0.2279 0.136 Uiso 1 1 calc R
H66B H 1.1971 0.6456 0.1544 0.136 Uiso 1 1 calc R
H66C H 1.2977 0.6812 0.2248 0.136 Uiso 1 1 calc R
C68 C 0.8003(6) -0.1157(5) 0.3020(4) 0.097(2) Uani 1 1 d .
H68A H 0.8545 -0.0919 0.2773 0.145 Uiso 1 1 calc R
H68B H 0.7464 -0.1728 0.2751 0.145 Uiso 1 1 calc R
H68C H 0.8399 -0.1345 0.3479 0.145 Uiso 1 1 calc R

loop_
_atom_site_aniso_label
_atom_site_aniso_U_11
_atom_site_aniso_U_22
_atom_site_aniso_U_33
_atom_site_aniso_U_23
_atom_site_aniso_U_13
_atom_site_aniso_U_12
Br1 0.0514(3) 0.0611(4) 0.0268(2) 0.0086(2) 0.0179(2) 0.0163(3)
Br2 0.0363(3) 0.0465(4) 0.0555(3) 0.0206(3) 0.0157(3) -0.0045(3)
Fe1 0.0182(3) 0.0251(4) 0.0246(3) 0.0025(3) 0.0101(3) 0.0043(3)
O1 0.0238(17) 0.038(2) 0.0247(14) -0.0004(14) 0.0058(13) 0.0043(15)
O2 0.0304(18) 0.0213(17) 0.0378(16) 0.0036(14) 0.0200(14) 0.0047(14)
N2 0.026(2) 0.026(2) 0.0213(16) 0.0029(16) 0.0116(16) 0.0043(17)
N1 0.0179(19) 0.021(2) 0.0187(16) 0.0002(15) 0.0028(15) 0.0033(16)
N4 0.0194(19) 0.026(2) 0.0262(17) 0.0026(16) 0.0087(16) 0.0056(17)
C9 0.028(3) 0.033(3) 0.024(2) 0.002(2) 0.009(2) 0.008(2)
N3 0.0205(19) 0.024(2) 0.0199(16) 0.0009(16) 0.0096(15) 0.0061(17)
C20 0.024(3) 0.037(3) 0.029(2) 0.011(2) 0.006(2) 0.001(2)
C4 0.034(3) 0.034(3) 0.026(2) 0.006(2) 0.015(2) 0.010(2)
C8 0.022(2) 0.018(2) 0.025(2) 0.0009(19) 0.009(2) 0.0040(19)
C21 0.020(2) 0.040(3) 0.030(2) 0.005(2) 0.012(2) 0.004(2)
C7 0.019(2) 0.024(3) 0.032(2) 0.003(2) 0.010(2) 0.009(2)
C16 0.026(2) 0.018(2) 0.023(2) 0.0028(18) 0.008(2) 0.005(2)
C5 0.032(3) 0.030(3) 0.028(2) 0.001(2) 0.013(2) 0.004(2)
C1 0.026(3) 0.023(3) 0.031(2) 0.003(2) 0.011(2) 0.006(2)
C11 0.026(3) 0.044(3) 0.031(2) 0.000(2) -0.001(2) 0.013(2)
C2 0.020(2) 0.042(3) 0.029(2) 0.003(2) 0.000(2) 0.007(2)
C23 0.018(2) 0.033(3) 0.024(2) 0.001(2) 0.0098(19) 0.007(2)
C24 0.024(2) 0.031(3) 0.0177(19) 0.0010(19) 0.0044(19) 0.009(2)
C22 0.025(2) 0.031(3) 0.0184(19) 0.0026(19) 0.0067(19) 0.006(2)
C32 0.018(2) 0.027(3) 0.022(2) 0.0049(19) 0.0025(19) 0.006(2)
C19 0.031(3) 0.025(3) 0.039(2) 0.009(2) 0.009(2) 0.007(2)
C31 0.023(2) 0.033(3) 0.031(2) 0.004(2) 0.011(2) 0.005(2)
C12 0.032(3) 0.025(3) 0.023(2) 0.002(2) 0.002(2) 0.009(2)
C13 0.049(3) 0.029(3) 0.018(2) 0.004(2) 0.003(2) 0.008(2)
C28 0.031(3) 0.024(3) 0.027(2) 0.004(2) 0.008(2) 0.013(2)
C18 0.025(3) 0.030(3) 0.039(2) 0.003(2) 0.012(2) 0.009(2)
C25 0.027(3) 0.036(3) 0.034(2) 0.001(2) 0.014(2) 0.006(2)
C17 0.019(2) 0.028(3) 0.023(2) 0.000(2) 0.0104(19) 0.000(2)
C26 0.032(3) 0.048(3) 0.041(3) 0.002(3) 0.017(2) 0.022(3)
C3 0.044(3) 0.038(3) 0.021(2) 0.006(2) 0.003(2) 0.015(3)
C29 0.044(3) 0.025(3) 0.038(2) 0.001(2) 0.008(2) 0.013(2)
C10 0.020(3) 0.043(3) 0.036(2) 0.001(2) 0.003(2) 0.007(2)
C6 0.027(3) 0.027(3) 0.022(2) 0.0045(19) 0.010(2) 0.011(2)
C15 0.036(3) 0.034(3) 0.028(2) 0.000(2) 0.017(2) 0.005(2)
C30 0.040(3) 0.025(3) 0.045(3) 0.007(2) 0.019(2) 0.008(2)
C27 0.042(3) 0.037(3) 0.040(3) -0.002(2) 0.011(2) 0.021(3)
C14 0.044(3) 0.040(3) 0.023(2) 0.003(2) 0.016(2) 0.002(3)
Br3 0.0384(3) 0.0497(4) 0.0571(3) 0.0221(3) 0.0124(3) -0.0002(3)
Br4 0.0532(4) 0.0715(4) 0.0262(2) 0.0009(3) 0.0124(2) 0.0207(3)
Fe2 0.0185(3) 0.0270(4) 0.0249(3) 0.0038(3) 0.0095(3) 0.0072(3)
O4 0.0182(16) 0.040(2) 0.0291(15) 0.0020(14) 0.0044(13) 0.0041(14)
O3 0.0287(18) 0.0309(19) 0.0325(15) 0.0028(14) 0.0152(14) 0.0094(15)
N7 0.0200(19) 0.022(2) 0.0238(17) 0.0005(16) 0.0064(16) 0.0057(16)
N5 0.021(2) 0.028(2) 0.0201(17) 0.0010(16) 0.0068(16) 0.0097(17)
N6 0.028(2) 0.028(2) 0.0201(17) 0.0011(16) 0.0084(16) 0.0088(18)
C53 0.028(3) 0.034(3) 0.027(2) -0.004(2) 0.006(2) 0.006(2)
C49 0.026(3) 0.023(3) 0.029(2) 0.000(2) 0.005(2) 0.006(2)
N8 0.023(2) 0.022(2) 0.0219(16) 0.0038(15) 0.0095(16) 0.0025(16)
C52 0.037(3) 0.041(3) 0.023(2) -0.001(2) 0.012(2) 0.011(2)
C56 0.018(2) 0.019(2) 0.024(2) 0.0035(19) 0.0015(19) 0.0058(19)
C64 0.027(3) 0.016(2) 0.025(2) -0.0001(18) 0.007(2) 0.002(2)
C55 0.020(2) 0.026(3) 0.030(2) 0.003(2) 0.011(2) 0.008(2)
C35 0.035(3) 0.031(3) 0.039(3) 0.005(2) 0.010(2) 0.009(2)
C36 0.029(3) 0.033(3) 0.033(2) 0.004(2) 0.011(2) 0.000(2)
C48 0.030(3) 0.028(3) 0.019(2) -0.001(2) 0.004(2) 0.010(2)
C33 0.023(2) 0.032(3) 0.019(2) 0.001(2) 0.0033(19) 0.009(2)
C51 0.042(3) 0.043(3) 0.027(2) 0.001(2) 0.003(2) 0.015(3)
C37 0.024(3) 0.036(3) 0.031(2) 0.001(2) 0.012(2) 0.004(2)
C61 0.042(3) 0.029(3) 0.023(2) 0.002(2) -0.003(2) 0.002(2)
C38 0.021(2) 0.031(3) 0.022(2) 0.001(2) 0.0005(19) 0.005(2)
C40 0.025(3) 0.034(3) 0.0188(19) -0.003(2) 0.0030(19) 0.014(2)
C47 0.036(3) 0.026(3) 0.032(2) 0.005(2) 0.011(2) 0.005(2)
C54 0.027(3) 0.025(3) 0.025(2) -0.001(2) 0.003(2) 0.008(2)
C39 0.018(2) 0.039(3) 0.020(2) -0.002(2) 0.0064(19) 0.006(2)
C58 0.021(3) 0.047(3) 0.038(3) 0.005(2) 0.001(2) 0.008(2)
C57 0.026(3) 0.032(3) 0.033(2) 0.004(2) 0.008(2) 0.006(2)
C63 0.038(3) 0.030(3) 0.028(2) 0.007(2) 0.014(2) 0.003(2)
C50 0.028(3) 0.038(3) 0.034(2) 0.000(2) 0.002(2) 0.010(2)
C34 0.033(3) 0.032(3) 0.036(2) 0.003(2) 0.015(2) 0.016(2)
C46 0.043(3) 0.032(3) 0.041(3) 0.010(2) 0.015(2) 0.009(3)
C60 0.029(3) 0.024(3) 0.025(2) 0.002(2) 0.001(2) 0.007(2)
C42 0.034(3) 0.059(4) 0.036(3) -0.003(3) 0.014(2) 0.024(3)
C62 0.049(3) 0.038(3) 0.019(2) 0.007(2) 0.013(2) 0.004(3)
C59 0.030(3) 0.041(3) 0.030(2) 0.002(2) -0.007(2) 0.004(2)
C41 0.033(3) 0.039(3) 0.028(2) 0.001(2) 0.010(2) 0.018(2)
C43 0.047(3) 0.037(3) 0.038(3) -0.003(2) 0.010(3) 0.026(3)
C45 0.052(3) 0.025(3) 0.034(2) 0.002(2) 0.005(2) 0.018(3)
C44 0.036(3) 0.033(3) 0.024(2) 0.000(2) 0.005(2) 0.016(2)
O7 0.044(2) 0.066(3) 0.049(2) -0.0002(19) 0.0252(18) 0.007(2)
O8 0.051(2) 0.052(3) 0.049(2) -0.0042(19) 0.0176(19) 0.013(2)
O13 0.059(3) 0.075(3) 0.0372(18) -0.0029(19) 0.0171(19) 0.017(2)
O5 0.049(2) 0.051(3) 0.051(2) -0.0059(19) 0.0181(19) 0.0033(19)
N9 0.035(3) 0.035(3) 0.056(3) 0.017(2) 0.020(2) 0.014(2)
O14 0.053(2) 0.038(2) 0.077(3) -0.004(2) 0.026(2) 0.000(2)
O9 0.050(2) 0.068(3) 0.050(2) -0.0080(19) 0.0291(19) 0.008(2)
O12 0.055(3) 0.047(3) 0.093(3) -0.011(2) 0.018(2) 0.005(2)
O10 0.036(2) 0.086(3) 0.080(3) 0.006(2) 0.016(2) 0.029(2)
O11 0.094(4) 0.078(3) 0.0379(19) -0.007(2) 0.019(2) 0.032(3)
N10 0.044(3) 0.038(3) 0.041(2) 0.011(2) 0.019(2) 0.014(2)
O6 0.038(2) 0.073(3) 0.083(3) 0.012(2) 0.015(2) 0.027(2)
C67 0.063(4) 0.059(4) 0.047(3) -0.008(3) 0.009(3) 0.008(3)
C65 0.072(4) 0.064(4) 0.046(3) -0.009(3) 0.002(3) 0.018(4)
C66 0.091(5) 0.070(5) 0.135(6) 0.000(5) 0.062(5) 0.029(4)
C68 0.099(6) 0.051(5) 0.172(7) 0.007(5) 0.083(5) 0.025(4)

loop_
_atom_type_symbol
_atom_type_description
_atom_type_scat_dispersion_real
_atom_type_scat_dispersion_imag
_atom_type_scat_source
C C 0.0033 0.0016 'International Tables Vol C Tables 4.2.6.8 and 6.1.1.4'
H H 0.0000 0.0000 'International Tables Vol C Tables 4.2.6.8 and 6.1.1.4'
N N 0.0061 0.0033 'International Tables Vol C Tables 4.2.6.8 and 6.1.1.4'
O O 0.0106 0.0060 'International Tables Vol C Tables 4.2.6.8 and 6.1.1.4'
Fe Fe 0.3463 0.8444 'International Tables Vol C Tables 4.2.6.8 and 6.1.1.4'
Br Br -0.2901 2.4595 'International Tables Vol C Tables 4.2.6.8 and 6.1.1.4'

loop_
_geom_angle_atom_site_label_1
_geom_angle_atom_site_label_2
_geom_angle_atom_site_label_3
_geom_angle
O1 Fe1 O2 96.07(12)
O1 Fe1 N1 88.55(12)
O2 Fe1 N1 99.45(12)
O1 Fe1 N3 100.89(12)
O2 Fe1 N3 88.76(12)
N1 Fe1 N3 166.83(12)
O1 Fe1 N4 90.95(12)
O2 Fe1 N4 165.12(12)
N1 Fe1 N4 93.81(13)
N3 Fe1 N4 77.01(13)
O1 Fe1 N2 165.50(12)
O2 Fe1 N2 88.22(12)
N1 Fe1 N2 77.07(12)
N3 Fe1 N2 93.03(12)
N4 Fe1 N2 88.21(12)
C1 O1 Fe1 133.3(3)
C17 O2 Fe1 133.6(3)
C15 N2 C16 118.9(3)
C15 N2 Fe1 126.4(3)
C16 N2 Fe1 114.5(2)
C7 N1 C8 119.9(3)
C7 N1 Fe1 124.6(3)
C8 N1 Fe1 115.6(2)
C31 N4 C32 118.7(4)
C31 N4 Fe1 125.9(3)
C32 N4 Fe1 115.3(3)
C8 C9 C10 121.1(4)
C8 C9 H9 119.4
C10 C9 H9 119.4
C23 N3 C24 119.7(4)
C23 N3 Fe1 124.8(3)
C24 N3 Fe1 115.5(3)
C21 C20 C19 119.9(4)
C21 C20 Br2 119.7(3)
C19 C20 Br2 120.4(4)
C5 C4 C3 120.9(4)
C5 C4 Br1 119.9(3)
C3 C4 Br1 119.2(3)
C9 C8 N1 126.3(3)
C9 C8 C16 118.7(4)
N1 C8 C16 115.1(3)
C20 C21 C22 120.7(4)
C20 C21 H21 119.7
C22 C21 H21 119.7
N1 C7 C6 126.7(4)
N1 C7 H7 116.6
C6 C7 H7 116.6
N2 C16 C12 122.1(3)
N2 C16 C8 117.6(3)
C12 C16 C8 120.3(4)
C4 C5 C6 119.8(4)
C4 C5 H5 120.1
C6 C5 H5 120.1
O1 C1 C2 118.9(4)
O1 C1 C6 122.4(4)
C2 C1 C6 118.7(4)
C10 C11 C12 120.0(4)
C10 C11 H11 120.0
C12 C11 H11 120.0
C3 C2 C1 120.1(4)
C3 C2 H2 119.9
C1 C2 H2 119.9
N3 C23 C22 125.9(4)
N3 C23 H23 117.0
C22 C23 H23 117.0
C25 C24 C32 118.4(4)
C25 C24 N3 126.4(4)
C32 C24 N3 115.1(4)
C17 C22 C21 119.0(4)
C17 C22 C23 124.9(4)
C21 C22 C23 116.1(4)
N4 C32 C28 121.7(4)
N4 C32 C24 117.0(4)
C28 C32 C24 121.3(4)
C18 C19 C20 120.7(4)
C18 C19 H19 119.7
C20 C19 H19 119.7
N4 C31 C30 122.4(4)
N4 C31 H31 118.8
C30 C31 H31 118.8
C11 C12 C16 119.2(4)
C11 C12 C13 123.9(4)
C16 C12 C13 116.9(4)
C14 C13 C12 120.2(4)
C14 C13 H13 119.9
C12 C13 H13 119.9
C29 C28 C27 124.3(4)
C29 C28 C32 117.8(4)
C27 C28 C32 117.9(4)
C19 C18 C17 121.0(4)
C19 C18 H18 119.5
C17 C18 H18 119.5
C24 C25 C26 120.7(4)
C24 C25 H25 119.6
C26 C25 H25 119.6
O2 C17 C18 119.4(4)
O2 C17 C22 121.7(4)
C18 C17 C22 118.8(4)
C27 C26 C25 121.0(4)
C27 C26 H26 119.5
C25 C26 H26 119.5
C4 C3 C2 120.9(4)
C4 C3 H3 119.6
C2 C3 H3 119.6
C30 C29 C28 119.7(5)
C30 C29 H29 120.1
C28 C29 H29 120.1
C11 C10 C9 120.6(4)
C11 C10 H10 119.7
C9 C10 H10 119.7
C1 C6 C5 119.7(4)
C1 C6 C7 123.8(4)
C5 C6 C7 116.6(4)
N2 C15 C14 122.5(4)
N2 C15 H15 118.8
C14 C15 H15 118.8
C29 C30 C31 119.6(4)
C29 C30 H30 120.2
C31 C30 H30 120.2
C26 C27 C28 120.5(5)
C26 C27 H27 119.7
C28 C27 H27 119.7
C13 C14 C15 119.4(4)
C13 C14 H14 120.3
C15 C14 H14 120.3
O4 Fe2 O3 94.43(12)
O4 Fe2 N7 93.85(12)
O3 Fe2 N7 89.44(13)
O4 Fe2 N5 89.55(12)
O3 Fe2 N5 93.68(13)
N7 Fe2 N5 175.20(14)
O4 Fe2 N6 89.01(13)
O3 Fe2 N6 174.63(12)
N7 Fe2 N6 94.44(14)
N5 Fe2 N6 82.22(14)
O4 Fe2 N8 174.90(13)
O3 Fe2 N8 88.55(13)
N7 Fe2 N8 82.03(13)
N5 Fe2 N8 94.40(13)
N6 Fe2 N8 88.32(13)
C49 O4 Fe2 127.8(3)
C33 O3 Fe2 127.7(3)
C55 N7 C56 121.0(3)
C55 N7 Fe2 124.9(3)
C56 N7 Fe2 114.1(2)
C39 N5 C40 120.7(4)
C39 N5 Fe2 125.2(3)
C40 N5 Fe2 114.0(3)
C47 N6 C48 119.2(4)
C47 N6 Fe2 128.0(3)
C48 N6 Fe2 112.8(3)
C52 C53 C54 120.4(4)
C52 C53 H53 119.8
C54 C53 H53 119.8
O4 C49 C50 118.8(4)
O4 C49 C54 124.2(4)
C50 C49 C54 117.0(4)
C63 N8 C64 118.1(3)
C63 N8 Fe2 128.5(3)
C64 N8 Fe2 113.3(2)
C53 C52 C51 120.2(4)
C53 C52 Br4 119.9(3)
C51 C52 Br4 119.9(3)
C57 C56 C64 119.2(4)
C57 C56 N7 127.0(4)
C64 C56 N7 113.8(3)
N8 C64 C60 122.6(4)
N8 C64 C56 116.6(3)
C60 C64 C56 120.7(4)
N7 C55 C54 125.8(4)
N7 C55 H55 117.1
C54 C55 H55 117.1
C34 C35 C36 119.9(5)
C34 C35 H35 120.0
C36 C35 H35 120.0
C37 C36 C35 120.6(4)
C37 C36 Br3 119.5(3)
C35 C36 Br3 119.9(4)
N6 C48 C40 117.3(4)
N6 C48 C44 121.8(4)
C40 C48 C44 120.9(4)
O3 C33 C34 118.5(4)
O3 C33 C38 124.4(4)
C34 C33 C38 117.1(4)
C50 C51 C52 120.7(4)
C50 C51 H51 119.6
C52 C51 H51 119.6
C36 C37 C38 120.8(4)
C36 C37 H37 119.6
C38 C37 H37 119.6
C62 C61 C60 120.5(4)
C62 C61 H61 119.7
C60 C61 H61 119.7
C37 C38 C39 117.3(4)
C37 C38 C33 119.2(4)
C39 C38 C33 123.4(4)
C41 C40 C48 119.1(4)
C41 C40 N5 127.3(4)
C48 C40 N5 113.6(4)
N6 C47 C46 122.7(4)
N6 C47 H47 118.7
C46 C47 H47 118.7
C53 C54 C55 116.8(4)
C53 C54 C49 120.1(4)
C55 C54 C49 123.2(4)
N5 C39 C38 125.5(4)
N5 C39 H39 117.2
C38 C39 H39 117.2
C59 C58 C57 121.7(4)
C59 C58 H58 119.2
C57 C58 H58 119.2
C56 C57 C58 119.8(4)
C56 C57 H57 120.1
C58 C57 H57 120.1
N8 C63 C62 123.0(4)
N8 C63 H63 118.5
C62 C63 H63 118.5
C51 C50 C49 121.6(4)
C51 C50 H50 119.2
C49 C50 H50 119.2
C35 C34 C33 122.3(4)
C35 C34 H34 118.9
C33 C34 H34 118.9
C45 C46 C47 119.4(5)
C45 C46 H46 120.3
C47 C46 H46 120.3
C59 C60 C61 124.7(4)
C59 C60 C64 118.6(4)
C61 C60 C64 116.7(4)
C43 C42 C41 122.1(5)
C43 C42 H42 119.0
C41 C42 H42 119.0
C61 C62 C63 119.1(4)
C61 C62 H62 120.5
C63 C62 H62 120.5
C58 C59 C60 120.0(4)
C58 C59 H59 120.0
C60 C59 H59 120.0
C40 C41 C42 120.0(5)
C40 C41 H41 120.0
C42 C41 H41 120.0
C42 C43 C44 119.6(5)
C42 C43 H43 120.2
C44 C43 H43 120.2
C46 C45 C44 119.6(5)
C46 C45 H45 120.2
C44 C45 H45 120.2
C45 C44 C43 124.4(5)
C45 C44 C48 117.3(4)
C43 C44 C48 118.3(4)
C67 O13 H13A 109.5
O6 N9 O5 121.5(4)
O6 N9 O7 119.0(4)
O5 N9 O7 119.4(4)
C68 O14 H14A 109.5
C66 O12 H12 109.5
C65 O11 H11A 109.5
O10 N10 O8 120.8(4)
O10 N10 O9 120.0(4)
O8 N10 O9 119.1(4)
O13 C67 H67A 109.5
O13 C67 H67B 109.5
H67A C67 H67B 109.5
O13 C67 H67C 109.5
H67A C67 H67C 109.5
H67B C67 H67C 109.5
O11 C65 H65A 109.5
O11 C65 H65B 109.5
H65A C65 H65B 109.5
O11 C65 H65C 109.5
H65A C65 H65C 109.5
H65B C65 H65C 109.5
O12 C66 H66A 109.5
O12 C66 H66B 109.5
H66A C66 H66B 109.5
O12 C66 H66C 109.5
H66A C66 H66C 109.5
H66B C66 H66C 109.5
O14 C68 H68A 109.5
O14 C68 H68B 109.5
H68A C68 H68B 109.5
O14 C68 H68C 109.5
H68A C68 H68C 109.5
H68B C68 H68C 109.5

loop_
_geom_bond_atom_site_label_1
_geom_bond_atom_site_label_2
_geom_bond_distance
Br1 C4 1.898(4)
Br2 C20 1.886(4)
Fe1 O1 1.905(2)
Fe1 O2 1.910(3)
Fe1 N1 2.097(3)
Fe1 N3 2.099(3)
Fe1 N4 2.137(3)
Fe1 N2 2.147(3)
O1 C1 1.324(4)
O2 C17 1.319(4)
N2 C15 1.324(4)
N2 C16 1.361(5)
N1 C7 1.302(4)
N1 C8 1.412(5)
N4 C31 1.318(5)
N4 C32 1.370(5)
C9 C8 1.366(5)
C9 C10 1.407(5)
C9 H9 0.9400
N3 C23 1.300(5)
N3 C24 1.424(5)
C20 C21 1.369(6)
C20 C19 1.390(6)
C4 C5 1.361(5)
C4 C3 1.370(6)
C8 C16 1.416(5)
C21 C22 1.412(6)
C21 H21 0.9400
C7 C6 1.429(5)
C7 H7 0.9400
C16 C12 1.410(5)
C5 C6 1.412(5)
C5 H5 0.9400
C1 C2 1.399(5)
C1 C6 1.406(5)
C11 C10 1.365(6)
C11 C12 1.402(6)
C11 H11 0.9400
C2 C3 1.378(6)
C2 H2 0.9400
C23 C22 1.428(6)
C23 H23 0.9400
C24 C25 1.369(6)
C24 C32 1.410(6)
C22 C17 1.412(6)
C32 C28 1.406(6)
C19 C18 1.366(6)
C19 H19 0.9400
C31 C30 1.399(6)
C31 H31 0.9400
C12 C13 1.415(5)
C13 C14 1.350(6)
C13 H13 0.9400
C28 C29 1.395(6)
C28 C27 1.404(6)
C18 C17 1.396(6)
C18 H18 0.9400
C25 C26 1.396(6)
C25 H25 0.9400
C26 C27 1.360(6)
C26 H26 0.9400
C3 H3 0.9400
C29 C30 1.359(6)
C29 H29 0.9400
C10 H10 0.9400
C15 C14 1.403(5)
C15 H15 0.9400
C30 H30 0.9400
C27 H27 0.9400
C14 H14 0.9400
Br3 C36 1.899(4)
Br4 C52 1.896(4)
Fe2 O4 1.872(3)
Fe2 O3 1.878(3)
Fe2 N7 1.959(3)
Fe2 N5 1.962(3)
Fe2 N6 1.998(4)
Fe2 N8 2.004(3)
O4 C49 1.314(5)
O3 C33 1.319(5)
N7 C55 1.297(4)
N7 C56 1.427(5)
N5 C39 1.296(5)
N5 C40 1.417(5)
N6 C47 1.314(5)
N6 C48 1.367(5)
C53 C52 1.366(5)
C53 C54 1.402(5)
C53 H53 0.9400
C49 C50 1.407(5)
C49 C54 1.427(6)
N8 C63 1.313(5)
N8 C64 1.371(5)
C52 C51 1.387(6)
C56 C57 1.372(5)
C56 C64 1.410(5)
C64 C60 1.404(5)
C55 C54 1.411(5)
C55 H55 0.9400
C35 C34 1.361(6)
C35 C36 1.381(6)
C35 H35 0.9400
C36 C37 1.351(6)
C48 C40 1.408(6)
C48 C44 1.411(6)
C33 C34 1.400(6)
C33 C38 1.419(6)
C51 C50 1.362(6)
C51 H51 0.9400
C37 C38 1.412(6)
C37 H37 0.9400
C61 C62 1.355(6)
C61 C60 1.401(6)
C61 H61 0.9400
C38 C39 1.417(6)
C40 C41 1.368(6)
C47 C46 1.387(6)
C47 H47 0.9400
C39 H39 0.9400
C58 C59 1.367(6)
C58 C57 1.394(5)
C58 H58 0.9400
C57 H57 0.9400
C63 C62 1.399(5)
C63 H63 0.9400
C50 H50 0.9400
C34 H34 0.9400
C46 C45 1.377(6)
C46 H46 0.9400
C60 C59 1.396(6)
C42 C43 1.358(6)
C42 C41 1.398(6)
C42 H42 0.9400
C62 H62 0.9400
C59 H59 0.9400
C41 H41 0.9400
C43 C44 1.411(6)
C43 H43 0.9400
C45 C44 1.403(6)
C45 H45 0.9400
O7 N9 1.252(5)
O8 N10 1.247(5)
O13 C67 1.397(6)
O13 H13A 0.8300
O5 N9 1.236(5)
N9 O6 1.235(5)
O14 C68 1.407(6)
O14 H14A 0.8300
O9 N10 1.250(5)
O12 C66 1.398(7)
O12 H12 0.8300
O10 N10 1.228(5)
O11 C65 1.386(6)
O11 H11A 0.8300
C67 H67A 0.9700
C67 H67B 0.9700
C67 H67C 0.9700
C65 H65A 0.9700
C65 H65B 0.9700
C65 H65C 0.9700
C66 H66A 0.9700
C66 H66B 0.9700
C66 H66C 0.9700
C68 H68A 0.9700
C68 H68B 0.9700
C68 H68C 0.9700
